data_4313075
loop_
_publ_author_name
'Nadezhda A. Bokach'
'Anatolii V. Khripoun'
'Vadim Yu. Kukushkin'
'Matti Haukka'
'Armando J. L. Pombeiro'

_publ_section_title
;
 A Route to 1,2,4-Oxadiazoles and Their Complexes via Platinum-Mediated
 1,3-Dipolar Cycloaddition of Nitrile Oxides to Organonitriles
;
_journal_name_full 'Inorganic Chemistry'
_journal_page_first 896
_journal_page_last 903
_journal_paper_doi 10.1021/ic026103v
_journal_volume 42
_journal_year 2003
_chemical_formula_sum 'C26 H32 Cl4 N4 O2 Pt'
_chemical_formula_weight 769.45
_chemical_name_common PtCl4(N=C(Et)ON=C(C6H2Me3))2
_chemical_name_systematic
;
 ?
;
_space_group_IT_number 2
_symmetry_cell_setting triclinic
_symmetry_space_group_name_Hall '-P 1'
_symmetry_space_group_name_H-M 'P -1'
_atom_sites_solution_hydrogens geom
_atom_sites_solution_primary heavy
_atom_sites_solution_secondary difmap
_audit_creation_method SHELXL-97
_cell_angle_alpha 65.932(3)
_cell_angle_beta 82.563(3)
_cell_angle_gamma 76.640(4)
_cell_formula_units_Z 1
_cell_length_a 6.7156(4)
_cell_length_b 10.0296(6)
_cell_length_c 11.9766(8)
_cell_measurement_temperature 120(2)
_cell_volume 716.05(8)
_computing_cell_refinement 'Denzo/Scalepack (Otwinowski & Minor, 1997)'
_computing_data_collection 'Collect (Nonius, 1999)'
_computing_data_reduction 'Denzo/Scalepack (Otwinowski & Minor, 1997)'
_computing_molecular_graphics 'XP in SHELXTL v.5.1 (Bruker Axs, 1998)'
_computing_publication_material SHELXL-97
_computing_structure_refinement 'SHELXL-97 (Sheldrick, 1997)'
_computing_structure_solution 'DIRDIF99 (Beurskens et al., 1999)'
_diffrn_ambient_temperature 120(2)
_diffrn_detector_area_resol_mean 9
_diffrn_measured_fraction_theta_full 0.984
_diffrn_measured_fraction_theta_max 0.984
_diffrn_measurement_device '95mm CCD camera on \k-goniostat'
_diffrn_measurement_device_type KappaCCD
_diffrn_measurement_method CCD
_diffrn_radiation_monochromator 'horizonally mounted graphite crystal'
_diffrn_radiation_source 'fine-focus sealed tube'
_diffrn_radiation_type MoK\a
_diffrn_radiation_wavelength 0.71073
_diffrn_reflns_av_R_equivalents 0.0505
_diffrn_reflns_av_sigmaI/netI 0.0699
_diffrn_reflns_limit_h_max 8
_diffrn_reflns_limit_h_min -8
_diffrn_reflns_limit_k_max 12
_diffrn_reflns_limit_k_min -12
_diffrn_reflns_limit_l_max 14
_diffrn_reflns_limit_l_min -14
_diffrn_reflns_number 6224
_diffrn_reflns_theta_full 25.99
_diffrn_reflns_theta_max 25.99
_diffrn_reflns_theta_min 3.73
_exptl_absorpt_coefficient_mu 5.303
_exptl_absorpt_correction_T_max 0.31796
_exptl_absorpt_correction_T_min 0.21680
_exptl_absorpt_correction_type multi-scan
_exptl_absorpt_process_details 'Xprep in Shelxtl v. 5.1 (Bruker AXS, 1998)'
_exptl_crystal_colour yellow
_exptl_crystal_density_diffrn 1.784
_exptl_crystal_density_method 'not measured'
_exptl_crystal_description needle
_exptl_crystal_F_000 378
_exptl_crystal_size_max 0.20
_exptl_crystal_size_mid 0.10
_exptl_crystal_size_min 0.10
_refine_diff_density_max 1.230
_refine_diff_density_min -1.324
_refine_diff_density_rms 0.159
_refine_ls_extinction_method none
_refine_ls_goodness_of_fit_ref 1.068
_refine_ls_hydrogen_treatment constr
_refine_ls_matrix_type full
_refine_ls_number_parameters 173
_refine_ls_number_reflns 2763
_refine_ls_number_restraints 0
_refine_ls_restrained_S_all 1.068
_refine_ls_R_factor_all 0.0390
_refine_ls_R_factor_gt 0.0357
_refine_ls_shift/su_max 0.000
_refine_ls_shift/su_mean 0.000
_refine_ls_structure_factor_coef Fsqd
_refine_ls_weighting_details 'calc w=1/[\s^2^(Fo^2^)+(0.0166P)^2^+1.0838P] where P=(Fo^2^+2Fc^2^)/3'
_refine_ls_weighting_scheme calc
_refine_ls_wR_factor_gt 0.0765
_refine_ls_wR_factor_ref 0.0794
_reflns_number_gt 2675
_reflns_number_total 2763
_reflns_threshold_expression >2sigma(I)
_cod_data_source_file ic026103v-2_s4_2.cif
_cod_data_source_block structure_2
_cod_depositor_comments
;
The following automatic conversions were performed:

'_symmetry_cell_setting' value 'Triclinic' changed to 'triclinic'
according to the built-in table from CIF Core dictionary named
'cif_core.dic' version 2.4.1 from 2010-06-29.

Automatic conversion script
Id: cif_fix_values 1646 2011-03-28 12:23:43Z adriana 
;
_cod_database_code 4313075

loop_
_symmetry_equiv_pos_as_xyz
'x, y, z'
'-x, -y, -z'

loop_
_atom_site_label
_atom_site_type_symbol
_atom_site_fract_x
_atom_site_fract_y
_atom_site_fract_z
_atom_site_U_iso_or_equiv
_atom_site_adp_type
_atom_site_occupancy
_atom_site_symmetry_multiplicity
_atom_site_calc_flag
_atom_site_refinement_flags
_atom_site_disorder_assembly
_atom_site_disorder_group
C1 C 0.2330(7) 0.2450(6) -0.0463(5) 0.0228(11) Uani 1 1 d . . .
C2 C 0.2803(8) 0.2159(7) 0.0796(5) 0.0281(12) Uani 1 1 d . . .
H2A H 0.4226 0.1595 0.0956 0.034 Uiso 1 1 calc R . .
H2B H 0.1880 0.1530 0.1381 0.034 Uiso 1 1 calc R . .
C3 C 0.2570(16) 0.3571(10) 0.1022(7) 0.068(2) Uani 1 1 d . . .
H3A H 0.3470 0.4204 0.0442 0.102 Uiso 1 1 calc R . .
H3B H 0.2944 0.3312 0.1860 0.102 Uiso 1 1 calc R . .
H3C H 0.1145 0.4109 0.0910 0.102 Uiso 1 1 calc R . .
C4 C 0.1548(7) 0.2631(6) -0.2228(5) 0.0220(11) Uani 1 1 d . . .
C5 C 0.0734(8) 0.2502(6) -0.3270(5) 0.0247(11) Uani 1 1 d . . .
C6 C 0.1950(8) 0.1653(7) -0.3891(5) 0.0290(12) Uani 1 1 d . . .
C7 C 0.1109(9) 0.1637(7) -0.4890(5) 0.0315(13) Uani 1 1 d . . .
H7 H 0.1887 0.1050 -0.5309 0.038 Uiso 1 1 calc R . .
C8 C -0.0798(9) 0.2436(7) -0.5294(5) 0.0333(13) Uani 1 1 d . . .
C9 C -0.1894(9) 0.3348(7) -0.4715(5) 0.0305(13) Uani 1 1 d . . .
H9 H -0.3185 0.3942 -0.5015 0.037 Uiso 1 1 calc R . .
C10 C -0.1160(8) 0.3420(6) -0.3712(5) 0.0259(12) Uani 1 1 d . . .
C11 C 0.4128(9) 0.0880(8) -0.3557(6) 0.0375(14) Uani 1 1 d . . .
H11A H 0.4360 -0.0131 -0.3537 0.056 Uiso 1 1 calc R . .
H11B H 0.4367 0.0829 -0.2749 0.056 Uiso 1 1 calc R . .
H11C H 0.5072 0.1438 -0.4167 0.056 Uiso 1 1 calc R . .
C12 C -0.1667(11) 0.2411(8) -0.6388(6) 0.0450(16) Uani 1 1 d . . .
H12A H -0.1639 0.3359 -0.7087 0.067 Uiso 1 1 calc R . .
H12B H -0.3083 0.2263 -0.6190 0.067 Uiso 1 1 calc R . .
H12C H -0.0841 0.1594 -0.6595 0.067 Uiso 1 1 calc R . .
C13 C -0.2324(8) 0.4505(7) -0.3178(5) 0.0290(12) Uani 1 1 d . . .
H13A H -0.1793 0.5430 -0.3548 0.043 Uiso 1 1 calc R . .
H13B H -0.2159 0.4075 -0.2291 0.043 Uiso 1 1 calc R . .
H13C H -0.3779 0.4719 -0.3346 0.043 Uiso 1 1 calc R . .
N1 N 0.1408(6) 0.1809(5) -0.0961(4) 0.0222(9) Uani 1 1 d . . .
N2 N 0.2520(7) 0.3713(6) -0.2486(4) 0.0297(11) Uani 1 1 d . . .
O1 O 0.2998(5) 0.3610(4) -0.1328(3) 0.0280(8) Uani 1 1 d . . .
Cl1 Cl 0.28451(18) -0.11420(16) 0.11953(12) 0.0277(3) Uani 1 1 d . . .
Cl2 Cl 0.16615(18) -0.12392(16) -0.12237(12) 0.0279(3) Uani 1 1 d . . .
Pt1 Pt 0.0000 0.0000 0.0000 0.02189(11) Uani 1 2 d S . .

loop_
_atom_site_aniso_label
_atom_site_aniso_U_11
_atom_site_aniso_U_22
_atom_site_aniso_U_33
_atom_site_aniso_U_23
_atom_site_aniso_U_13
_atom_site_aniso_U_12
C1 0.020(2) 0.025(3) 0.024(3) -0.010(2) -0.001(2) -0.006(2)
C2 0.024(3) 0.036(3) 0.025(3) -0.013(3) 0.001(2) -0.008(2)
C3 0.124(7) 0.055(5) 0.042(4) -0.030(4) -0.010(5) -0.027(5)
C4 0.022(2) 0.018(3) 0.022(3) -0.003(2) -0.001(2) -0.005(2)
C5 0.027(3) 0.021(3) 0.025(3) -0.007(2) -0.002(2) -0.006(2)
C6 0.032(3) 0.024(3) 0.028(3) -0.008(2) 0.003(2) -0.006(2)
C7 0.047(3) 0.025(3) 0.022(3) -0.008(2) 0.002(3) -0.009(3)
C8 0.048(3) 0.031(3) 0.024(3) -0.008(3) -0.005(3) -0.015(3)
C9 0.038(3) 0.026(3) 0.026(3) -0.004(2) -0.005(2) -0.012(3)
C10 0.028(3) 0.023(3) 0.023(3) -0.003(2) 0.001(2) -0.011(2)
C11 0.032(3) 0.038(4) 0.040(4) -0.015(3) 0.005(3) -0.008(3)
C12 0.072(4) 0.036(4) 0.027(3) -0.007(3) -0.015(3) -0.014(3)
C13 0.030(3) 0.023(3) 0.032(3) -0.009(3) -0.001(2) -0.006(2)
N1 0.020(2) 0.028(3) 0.018(2) -0.009(2) -0.0017(18) -0.0053(19)
N2 0.035(2) 0.030(3) 0.024(2) -0.005(2) -0.005(2) -0.015(2)
O1 0.0333(19) 0.024(2) 0.028(2) -0.0064(17) -0.0066(17) -0.0114(17)
Cl1 0.0246(6) 0.0293(8) 0.0258(7) -0.0062(6) -0.0048(5) -0.0056(6)
Cl2 0.0270(6) 0.0322(8) 0.0278(7) -0.0152(6) 0.0015(5) -0.0071(6)
Pt1 0.02043(16) 0.02438(18) 0.01997(17) -0.00738(12) -0.00158(11) -0.00475(11)

loop_
_atom_type_symbol
_atom_type_description
_atom_type_scat_dispersion_real
_atom_type_scat_dispersion_imag
_atom_type_scat_source
C C 0.0033 0.0016 'International Tables Vol C Tables 4.2.6.8 and 6.1.1.4'
H H 0.0000 0.0000 'International Tables Vol C Tables 4.2.6.8 and 6.1.1.4'
N N 0.0061 0.0033 'International Tables Vol C Tables 4.2.6.8 and 6.1.1.4'
O O 0.0106 0.0060 'International Tables Vol C Tables 4.2.6.8 and 6.1.1.4'
Cl Cl 0.1484 0.1585 'International Tables Vol C Tables 4.2.6.8 and 6.1.1.4'
Pt Pt -1.7033 8.3905 'International Tables Vol C Tables 4.2.6.8 and 6.1.1.4'

loop_
_geom_angle_atom_site_label_1
_geom_angle_atom_site_label_2
_geom_angle_atom_site_label_3
_geom_angle
_geom_angle_site_symmetry_1
_geom_angle_site_symmetry_3
_geom_angle_publ_flag
N1 C1 O1 110.2(4) . . ?
N1 C1 C2 135.2(5) . . ?
O1 C1 C2 114.7(4) . . ?
C1 C2 C3 113.1(5) . . ?
C1 C2 H2A 109.0 . . ?
C3 C2 H2A 109.0 . . ?
C1 C2 H2B 109.0 . . ?
C3 C2 H2B 109.0 . . ?
H2A C2 H2B 107.8 . . ?
C2 C3 H3A 109.5 . . ?
C2 C3 H3B 109.5 . . ?
H3A C3 H3B 109.5 . . ?
C2 C3 H3C 109.5 . . ?
H3A C3 H3C 109.5 . . ?
H3B C3 H3C 109.5 . . ?
N2 C4 N1 111.3(5) . . ?
N2 C4 C5 117.2(5) . . ?
N1 C4 C5 131.4(5) . . ?
C10 C5 C6 121.4(5) . . ?
C10 C5 C4 117.4(5) . . ?
C6 C5 C4 120.7(5) . . ?
C7 C6 C5 117.2(5) . . ?
C7 C6 C11 120.8(5) . . ?
C5 C6 C11 121.8(5) . . ?
C8 C7 C6 122.7(5) . . ?
C8 C7 H7 118.6 . . ?
C6 C7 H7 118.6 . . ?
C7 C8 C9 118.5(5) . . ?
C7 C8 C12 121.6(6) . . ?
C9 C8 C12 119.8(6) . . ?
C10 C9 C8 122.1(5) . . ?
C10 C9 H9 119.0 . . ?
C8 C9 H9 119.0 . . ?
C9 C10 C5 117.7(5) . . ?
C9 C10 C13 120.0(5) . . ?
C5 C10 C13 122.1(5) . . ?
C6 C11 H11A 109.5 . . ?
C6 C11 H11B 109.5 . . ?
H11A C11 H11B 109.5 . . ?
C6 C11 H11C 109.5 . . ?
H11A C11 H11C 109.5 . . ?
H11B C11 H11C 109.5 . . ?
C8 C12 H12A 109.5 . . ?
C8 C12 H12B 109.5 . . ?
H12A C12 H12B 109.5 . . ?
C8 C12 H12C 109.5 . . ?
H12A C12 H12C 109.5 . . ?
H12B C12 H12C 109.5 . . ?
C10 C13 H13A 109.5 . . ?
C10 C13 H13B 109.5 . . ?
H13A C13 H13B 109.5 . . ?
C10 C13 H13C 109.5 . . ?
H13A C13 H13C 109.5 . . ?
H13B C13 H13C 109.5 . . ?
C1 N1 C4 105.5(4) . . ?
C1 N1 Pt1 125.3(4) . . ?
C4 N1 Pt1 129.1(3) . . ?
C4 N2 O1 104.5(4) . . ?
C1 O1 N2 108.4(4) . . ?
N1 Pt1 N1 180.00(19) . 2 ?
N1 Pt1 Cl2 91.96(12) . . ?
N1 Pt1 Cl2 88.04(12) 2 . ?
N1 Pt1 Cl2 88.04(12) . 2 ?
N1 Pt1 Cl2 91.96(12) 2 2 ?
Cl2 Pt1 Cl2 180.00(7) . 2 ?
N1 Pt1 Cl1 91.42(12) . 2 ?
N1 Pt1 Cl1 88.58(12) 2 2 ?
Cl2 Pt1 Cl1 94.45(5) . 2 ?
Cl2 Pt1 Cl1 85.55(5) 2 2 ?
N1 Pt1 Cl1 88.58(12) . . ?
N1 Pt1 Cl1 91.42(12) 2 . ?
Cl2 Pt1 Cl1 85.55(5) . . ?
Cl2 Pt1 Cl1 94.45(5) 2 . ?
Cl1 Pt1 Cl1 180.00(7) 2 . ?

loop_
_geom_bond_atom_site_label_1
_geom_bond_atom_site_label_2
_geom_bond_distance
_geom_bond_site_symmetry_2
_geom_bond_publ_flag
C1 N1 1.320(7) . ?
C1 O1 1.329(6) . ?
C1 C2 1.478(7) . ?
C2 C3 1.517(9) . ?
C2 H2A 0.9900 . ?
C2 H2B 0.9900 . ?
C3 H3A 0.9800 . ?
C3 H3B 0.9800 . ?
C3 H3C 0.9800 . ?
C4 N2 1.304(7) . ?
C4 N1 1.403(6) . ?
C4 C5 1.488(7) . ?
C5 C10 1.407(8) . ?
C5 C6 1.409(8) . ?
C6 C7 1.395(8) . ?
C6 C11 1.508(8) . ?
C7 C8 1.373(9) . ?
C7 H7 0.9500 . ?
C8 C9 1.390(9) . ?
C8 C12 1.513(8) . ?
C9 C10 1.389(8) . ?
C9 H9 0.9500 . ?
C10 C13 1.500(8) . ?
C11 H11A 0.9800 . ?
C11 H11B 0.9800 . ?
C11 H11C 0.9800 . ?
C12 H12A 0.9800 . ?
C12 H12B 0.9800 . ?
C12 H12C 0.9800 . ?
C13 H13A 0.9800 . ?
C13 H13B 0.9800 . ?
C13 H13C 0.9800 . ?
N1 Pt1 2.078(4) . ?
N2 O1 1.422(6) . ?
Cl1 Pt1 2.3176(12) . ?
Cl2 Pt1 2.3150(13) . ?
Pt1 N1 2.078(4) 2 ?
Pt1 Cl2 2.3150(13) 2 ?
Pt1 Cl1 2.3176(12) 2 ?

loop_
_geom_torsion_atom_site_label_1
_geom_torsion_atom_site_label_2
_geom_torsion_atom_site_label_3
_geom_torsion_atom_site_label_4
_geom_torsion
_geom_torsion_site_symmetry_1
_geom_torsion_site_symmetry_2
_geom_torsion_site_symmetry_3
_geom_torsion_site_symmetry_4
_geom_torsion_publ_flag
N1 C1 C2 C3 -141.8(7) . . . . ?
O1 C1 C2 C3 39.6(7) . . . . ?
N2 C4 C5 C10 -82.3(6) . . . . ?
N1 C4 C5 C10 95.1(7) . . . . ?
N2 C4 C5 C6 88.9(7) . . . . ?
N1 C4 C5 C6 -93.7(7) . . . . ?
C10 C5 C6 C7 -6.5(8) . . . . ?
C4 C5 C6 C7 -177.4(5) . . . . ?
C10 C5 C6 C11 169.2(5) . . . . ?
C4 C5 C6 C11 -1.7(8) . . . . ?
C5 C6 C7 C8 1.8(9) . . . . ?
C11 C6 C7 C8 -174.0(5) . . . . ?
C6 C7 C8 C9 2.9(9) . . . . ?
C6 C7 C8 C12 179.4(6) . . . . ?
C7 C8 C9 C10 -3.1(9) . . . . ?
C12 C8 C9 C10 -179.6(5) . . . . ?
C8 C9 C10 C5 -1.5(8) . . . . ?
C8 C9 C10 C13 175.4(5) . . . . ?
C6 C5 C10 C9 6.4(8) . . . . ?
C4 C5 C10 C9 177.6(5) . . . . ?
C6 C5 C10 C13 -170.4(5) . . . . ?
C4 C5 C10 C13 0.7(8) . . . . ?
O1 C1 N1 C4 0.8(5) . . . . ?
C2 C1 N1 C4 -177.9(6) . . . . ?
O1 C1 N1 Pt1 -177.6(3) . . . . ?
C2 C1 N1 Pt1 3.7(8) . . . . ?
N2 C4 N1 C1 0.4(6) . . . . ?
C5 C4 N1 C1 -177.1(5) . . . . ?
N2 C4 N1 Pt1 178.7(4) . . . . ?
C5 C4 N1 Pt1 1.2(8) . . . . ?
N1 C4 N2 O1 -1.2(6) . . . . ?
C5 C4 N2 O1 176.6(4) . . . . ?
N1 C1 O1 N2 -1.6(6) . . . . ?
C2 C1 O1 N2 177.4(4) . . . . ?
C4 N2 O1 C1 1.7(5) . . . . ?
C1 N1 Pt1 N1 -119(100) . . . 2 ?
C4 N1 Pt1 N1 63(100) . . . 2 ?
C1 N1 Pt1 Cl2 -131.5(4) . . . . ?
C4 N1 Pt1 Cl2 50.5(4) . . . . ?
C1 N1 Pt1 Cl2 48.5(4) . . . 2 ?
C4 N1 Pt1 Cl2 -129.5(4) . . . 2 ?
C1 N1 Pt1 Cl1 134.0(4) . . . 2 ?
C4 N1 Pt1 Cl1 -44.0(4) . . . 2 ?
C1 N1 Pt1 Cl1 -46.0(4) . . . . ?
C4 N1 Pt1 Cl1 136.0(4) . . . . ?
